data_4318507
loop_
_publ_author_name
'Luqin Yang'
'Debbie C. Crans'
'Susie M. Miller'
'Agnete la Cour'
'Oren P. Anderson'
'Peter M. Kaszynski'
'Michael E. Godzala'
'LaTanya D. Austin'
'Gail R. Willsky'

_publ_section_title
;
 Cobalt(II) and Cobalt(III) Dipicolinate Complexes: Solid State, Solution,
 and in Vivo Insulin-like Properties
;
_journal_name_full 'Inorganic Chemistry'
_journal_page_first 4859
_journal_page_last 4871
_journal_paper_doi 10.1021/ic020062l
_journal_volume 41
_journal_year 2002
_chemical_formula_sum 'C14 H20 Co2 N2 O15'
_chemical_formula_weight 574.18
_chemical_name_common '[Co(II)(dipic)2Co(II)(H2O)5].2H2O'
_chemical_name_systematic
;
cobalt(II)bis(2,6-pyridinedicarboxylate)
(cobalt(II)pentahydroxo)dihydrate                                  
;
_space_group_IT_number 14
_symmetry_cell_setting monoclinic
_symmetry_space_group_name_Hall '-P 2ybc'
_symmetry_space_group_name_H-M 'P 1 21/c 1'
_atom_sites_solution_hydrogens 'hydrogen atoms found in map'
_atom_sites_solution_primary direct
_atom_sites_solution_secondary difmap
_audit_creation_method SHELXL-97
_cell_angle_alpha 90.00
_cell_angle_beta 98.1880(10)
_cell_angle_gamma 90.00
_cell_formula_units_Z 4
_cell_length_a 8.41060(10)
_cell_length_b 27.3392(3)
_cell_length_c 9.63010(10)
_cell_measurement_temperature 167(2)
_cell_volume 2191.76(4)
_computing_cell_refinement 'SMART, Bruker'
_computing_data_collection 'SMART, Bruker'
_computing_data_reduction 'SAINT, Bruker'
_computing_molecular_graphics SHELXTL
_computing_publication_material SHELXTL
_computing_structure_refinement 'SHELXL-97 (Sheldrick, 1997)'
_computing_structure_solution 'SHELXS-97 (Sheldrick, 1990)'
_diffrn_ambient_temperature 167(2)
_diffrn_measured_fraction_theta_full 0.966
_diffrn_measured_fraction_theta_max 0.966
_diffrn_measurement_device_type 'Bruker AXS SMART CCD area detector'
_diffrn_radiation_monochromator graphite
_diffrn_radiation_source 'fine-focus sealed tube'
_diffrn_radiation_type MoK\a
_diffrn_radiation_wavelength 0.71073
_diffrn_reflns_av_R_equivalents 0.0485
_diffrn_reflns_av_sigmaI/netI 0.0526
_diffrn_reflns_limit_h_max 11
_diffrn_reflns_limit_h_min -5
_diffrn_reflns_limit_k_max 36
_diffrn_reflns_limit_k_min -34
_diffrn_reflns_limit_l_max 12
_diffrn_reflns_limit_l_min -12
_diffrn_reflns_number 14354
_diffrn_reflns_theta_full 28.27
_diffrn_reflns_theta_max 28.27
_diffrn_reflns_theta_min 1.49
_exptl_absorpt_coefficient_mu 1.591
_exptl_absorpt_correction_T_max 0.978
_exptl_absorpt_correction_T_min 0.703
_exptl_absorpt_correction_type SADABS
_exptl_crystal_colour purple
_exptl_crystal_density_diffrn 1.740
_exptl_crystal_density_method 'not measured'
_exptl_crystal_description 'prismatic shape'
_exptl_crystal_F_000 1168
_exptl_crystal_size_max 0.45
_exptl_crystal_size_mid 0.30
_exptl_crystal_size_min 0.10
_refine_diff_density_max 0.385
_refine_diff_density_min -0.741
_refine_diff_density_rms 0.129
_refine_ls_extinction_coef 0.0025(3)
_refine_ls_extinction_expression Fc^*^=kFc[1+0.001xFc^2^\l^3^/sin(2\q)]^-1/4^
_refine_ls_extinction_method SHELXL
_refine_ls_goodness_of_fit_ref 0.996
_refine_ls_hydrogen_treatment 'refined isotropically'
_refine_ls_matrix_type full
_refine_ls_number_parameters 379
_refine_ls_number_reflns 5252
_refine_ls_number_restraints 0
_refine_ls_restrained_S_all 0.996
_refine_ls_R_factor_all 0.0400
_refine_ls_R_factor_gt 0.0285
_refine_ls_shift/su_max 0.002
_refine_ls_shift/su_mean 0.000
_refine_ls_structure_factor_coef Fsqd
_refine_ls_weighting_details 'calc w=1/[\s^2^(Fo^2^)+(0.0253P)^2^+0.0000P] where P=(Fo^2^+2Fc^2^)/3'
_refine_ls_weighting_scheme calc
_refine_ls_wR_factor_gt 0.0627
_refine_ls_wR_factor_ref 0.0658
_reflns_number_gt 4394
_reflns_number_total 5252
_reflns_threshold_expression >2sigma(I)
_cod_data_source_file ic020062l_2.cif
_cod_data_source_block saddc42
_cod_depositor_comments
;
The following automatic conversions were performed:

'_symmetry_cell_setting' value 'Monoclinic' changed to 'monoclinic'
according to the built-in table from CIF Core dictionary named
'cif_core.dic' version 2.4.1 from 2010-06-29.

Automatic conversion script
Id: cif_fix_values 1646 2011-03-28 12:23:43Z adriana 
;
_cod_database_code 4318507

loop_
_symmetry_equiv_pos_as_xyz
'x, y, z'
'-x, y+1/2, -z+1/2'
'-x, -y, -z'
'x, -y-1/2, z-1/2'

loop_
_atom_site_label
_atom_site_type_symbol
_atom_site_fract_x
_atom_site_fract_y
_atom_site_fract_z
_atom_site_U_iso_or_equiv
_atom_site_adp_type
_atom_site_occupancy
_atom_site_symmetry_multiplicity
_atom_site_calc_flag
_atom_site_refinement_flags
_atom_site_disorder_assembly
_atom_site_disorder_group
Co1 Co 0.74961(3) 0.114000(9) 1.51331(2) 0.01612(7) Uani 1 1 d . . .
O1 O 0.93340(14) 0.13632(4) 1.38699(12) 0.0208(3) Uani 1 1 d . . .
C1 C 0.8554(2) 0.21418(7) 1.46315(17) 0.0180(3) Uani 1 1 d . . .
N1 N 0.75989(16) 0.18773(5) 1.53410(14) 0.0161(3) Uani 1 1 d . . .
Co2 Co 0.23834(3) 0.100740(9) 1.05562(2) 0.01577(7) Uani 1 1 d . . .
O2 O 0.61412(15) 0.12776(5) 1.67909(13) 0.0230(3) Uani 1 1 d . . .
C2 C 0.8551(2) 0.26492(7) 1.46840(19) 0.0243(4) Uani 1 1 d . . .
H2 H 0.924(3) 0.2838(9) 1.418(2) 0.046(7) Uiso 1 1 d . . .
O3 O 1.05426(16) 0.20246(5) 1.31176(14) 0.0289(3) Uani 1 1 d . . .
C3 C 0.7494(2) 0.28797(8) 1.5479(2) 0.0266(4) Uani 1 1 d . . .
H3 H 0.744(2) 0.3219(9) 1.549(2) 0.032(6) Uiso 1 1 d . . .
O4 O 0.47889(16) 0.18755(5) 1.77263(14) 0.0306(3) Uani 1 1 d . . .
C4 C 0.6508(2) 0.25978(7) 1.62180(19) 0.0254(4) Uani 1 1 d . . .
H4 H 0.574(3) 0.2758(8) 1.681(2) 0.042(6) Uiso 1 1 d . . .
C5 C 0.6613(2) 0.20937(7) 1.61401(17) 0.0190(4) Uani 1 1 d . . .
C6 C 0.9575(2) 0.18235(7) 1.38068(18) 0.0197(4) Uani 1 1 d . . .
C7 C 0.5753(2) 0.17224(7) 1.69423(18) 0.0211(4) Uani 1 1 d . . .
N11 N 0.71596(16) 0.04173(5) 1.46866(14) 0.0151(3) Uani 1 1 d . . .
C11 C 0.80641(19) 0.00796(6) 1.54406(16) 0.0153(3) Uani 1 1 d . . .
O11 O 0.91890(14) 0.07647(4) 1.67245(12) 0.0212(3) Uani 1 1 d . . .
C12 C 0.7933(2) -0.04141(7) 1.51107(17) 0.0181(4) Uani 1 1 d . . .
H12 H 0.855(2) -0.0641(7) 1.564(2) 0.023(5) Uiso 1 1 d . . .
O12 O 0.54436(14) 0.11315(5) 1.33980(13) 0.0217(3) Uani 1 1 d . . .
O13 O 1.00346(14) 0.00195(5) 1.74677(13) 0.0225(3) Uani 1 1 d . . .
C13 C 0.6824(2) -0.05566(7) 1.39663(18) 0.0202(4) Uani 1 1 d . . .
H13 H 0.672(2) -0.0878(7) 1.3693(19) 0.016(5) Uiso 1 1 d . . .
O14 O 0.39024(14) 0.05939(5) 1.20252(12) 0.0213(3) Uani 1 1 d . . .
C14 C 0.5855(2) -0.02053(7) 1.32128(18) 0.0194(4) Uani 1 1 d . . .
H14 H 0.511(2) -0.0294(8) 1.243(2) 0.031(6) Uiso 1 1 d . . .
C15 C 0.60555(19) 0.02815(6) 1.36144(17) 0.0163(3) Uani 1 1 d . . .
C16 C 0.91932(19) 0.03020(7) 1.66430(17) 0.0171(3) Uani 1 1 d . . .
C17 C 0.50532(19) 0.07041(7) 1.29473(17) 0.0177(3) Uani 1 1 d . . .
O21 O 0.02206(15) 0.08892(6) 1.15185(14) 0.0203(3) Uani 1 1 d . . .
H21A H 0.022(3) 0.0637(10) 1.186(3) 0.045(8) Uiso 1 1 d . . .
H21B H 0.004(3) 0.1049(9) 1.224(3) 0.047(8) Uiso 1 1 d . . .
O22 O 0.28716(17) 0.16343(5) 1.17851(14) 0.0232(3) Uani 1 1 d . . .
H22A H 0.363(3) 0.1568(9) 1.239(3) 0.051(8) Uiso 1 1 d . . .
H22B H 0.218(3) 0.1723(9) 1.223(3) 0.045(7) Uiso 1 1 d . . .
O23 O 0.43836(18) 0.11609(6) 0.96203(16) 0.0316(3) Uani 1 1 d . . .
H23A H 0.448(3) 0.1380(9) 0.907(3) 0.043(7) Uiso 1 1 d . . .
H23B H 0.515(3) 0.0997(11) 0.975(3) 0.061(9) Uiso 1 1 d . . .
O24 O 0.19758(19) 0.03183(6) 0.97145(15) 0.0295(3) Uani 1 1 d . . .
H24A H 0.131(3) 0.0231(10) 0.896(3) 0.058(8) Uiso 1 1 d . . .
H24B H 0.231(3) 0.0090(11) 1.003(3) 0.056(9) Uiso 1 1 d . . .
O25 O 0.08422(16) 0.13150(5) 0.88841(13) 0.0222(3) Uani 1 1 d . . .
H25A H 0.039(3) 0.1130(9) 0.829(3) 0.039(7) Uiso 1 1 d . . .
H25B H 0.113(3) 0.1569(10) 0.846(3) 0.055(8) Uiso 1 1 d . . .
O30 O 0.1497(2) 0.20600(6) 0.72772(18) 0.0345(4) Uani 1 1 d . . .
H30A H 0.117(4) 0.2329(12) 0.755(3) 0.078(11) Uiso 1 1 d . . .
H30B H 0.237(4) 0.2068(11) 0.734(3) 0.061(10) Uiso 1 1 d . . .
O40 O 0.73896(16) 0.42830(5) 1.44490(16) 0.0257(3) Uani 1 1 d . . .
H40A H 0.740(3) 0.4181(8) 1.368(3) 0.033(6) Uiso 1 1 d . . .
H40B H 0.821(3) 0.4195(9) 1.498(3) 0.043(7) Uiso 1 1 d . . .

loop_
_atom_site_aniso_label
_atom_site_aniso_U_11
_atom_site_aniso_U_22
_atom_site_aniso_U_33
_atom_site_aniso_U_23
_atom_site_aniso_U_13
_atom_site_aniso_U_12
Co1 0.01853(12) 0.01419(14) 0.01544(12) -0.00025(9) 0.00176(9) -0.00132(9)
O1 0.0241(6) 0.0157(7) 0.0241(6) -0.0010(5) 0.0090(5) 0.0010(5)
C1 0.0192(8) 0.0182(9) 0.0172(8) 0.0012(7) 0.0042(6) 0.0005(7)
N1 0.0168(7) 0.0155(8) 0.0162(7) 0.0000(5) 0.0028(5) -0.0006(5)
Co2 0.01623(12) 0.01649(14) 0.01430(12) -0.00011(9) 0.00119(8) 0.00040(9)
O2 0.0288(7) 0.0185(7) 0.0237(6) 0.0002(5) 0.0102(5) -0.0041(5)
C2 0.0282(10) 0.0187(10) 0.0276(9) 0.0022(8) 0.0098(8) -0.0018(8)
O3 0.0319(7) 0.0242(8) 0.0351(7) 0.0004(6) 0.0206(6) -0.0021(6)
C3 0.0369(11) 0.0136(10) 0.0307(10) 0.0001(8) 0.0095(8) 0.0033(8)
O4 0.0318(7) 0.0328(8) 0.0319(7) 0.0064(6) 0.0204(6) 0.0061(6)
C4 0.0306(10) 0.0216(10) 0.0259(9) 0.0002(8) 0.0110(8) 0.0059(8)
C5 0.0194(8) 0.0208(10) 0.0174(8) 0.0007(7) 0.0047(6) 0.0021(7)
C6 0.0188(8) 0.0219(10) 0.0188(8) -0.0009(7) 0.0043(6) 0.0014(7)
C7 0.0193(8) 0.0262(11) 0.0185(8) 0.0004(7) 0.0052(7) -0.0019(7)
N11 0.0143(6) 0.0162(8) 0.0144(6) -0.0008(5) 0.0009(5) -0.0015(5)
C11 0.0142(7) 0.0181(9) 0.0140(7) 0.0008(6) 0.0030(6) -0.0010(6)
O11 0.0247(6) 0.0155(7) 0.0210(6) 0.0002(5) -0.0052(5) -0.0024(5)
C12 0.0177(8) 0.0187(10) 0.0178(8) 0.0029(7) 0.0023(6) 0.0016(7)
O12 0.0225(6) 0.0180(7) 0.0227(6) -0.0009(5) -0.0038(5) 0.0011(5)
O13 0.0253(7) 0.0190(7) 0.0204(6) 0.0034(5) -0.0065(5) -0.0020(5)
C13 0.0218(9) 0.0157(10) 0.0232(9) -0.0034(7) 0.0031(7) -0.0028(7)
O14 0.0213(6) 0.0213(7) 0.0187(6) 0.0002(5) -0.0059(5) 0.0002(5)
C14 0.0185(8) 0.0216(10) 0.0173(8) -0.0032(7) -0.0011(7) -0.0022(7)
C15 0.0154(8) 0.0191(9) 0.0147(7) 0.0003(6) 0.0026(6) -0.0002(6)
C16 0.0166(8) 0.0182(9) 0.0160(8) 0.0003(6) 0.0014(6) -0.0018(7)
C17 0.0168(8) 0.0216(10) 0.0148(8) 0.0003(6) 0.0029(6) 0.0000(7)
O21 0.0237(7) 0.0178(7) 0.0198(6) 0.0003(6) 0.0048(5) -0.0012(5)
O22 0.0212(7) 0.0232(8) 0.0256(7) -0.0050(5) 0.0049(6) 0.0000(6)
O23 0.0278(8) 0.0345(9) 0.0363(8) 0.0154(7) 0.0183(6) 0.0102(7)
O24 0.0410(8) 0.0176(8) 0.0251(7) -0.0029(6) -0.0121(6) 0.0027(6)
O25 0.0274(7) 0.0195(7) 0.0180(6) 0.0016(6) -0.0021(5) -0.0014(6)
O30 0.0317(9) 0.0235(9) 0.0500(10) 0.0056(7) 0.0119(7) 0.0027(7)
O40 0.0224(7) 0.0305(9) 0.0241(7) -0.0050(6) 0.0029(6) -0.0009(6)

loop_
_atom_type_symbol
_atom_type_description
_atom_type_scat_dispersion_real
_atom_type_scat_dispersion_imag
_atom_type_scat_source
C C 0.0033 0.0016 'International Tables Vol C Tables 4.2.6.8 and 6.1.1.4'
H H 0.0000 0.0000 'International Tables Vol C Tables 4.2.6.8 and 6.1.1.4'
N N 0.0061 0.0033 'International Tables Vol C Tables 4.2.6.8 and 6.1.1.4'
O O 0.0106 0.0060 'International Tables Vol C Tables 4.2.6.8 and 6.1.1.4'
Co Co 0.3494 0.9721 'International Tables Vol C Tables 4.2.6.8 and 6.1.1.4'

loop_
_geom_angle_atom_site_label_1
_geom_angle_atom_site_label_2
_geom_angle_atom_site_label_3
_geom_angle
_geom_angle_site_symmetry_1
_geom_angle_site_symmetry_3
_geom_angle_publ_flag
N1 Co1 N11 172.00(5) . . ?
N1 Co1 O2 76.66(5) . . ?
N11 Co1 O2 104.94(5) . . ?
N1 Co1 O1 75.74(5) . . ?
N11 Co1 O1 103.99(5) . . ?
O2 Co1 O1 150.11(5) . . ?
N1 Co1 O11 112.46(5) . . ?
N11 Co1 O11 75.53(5) . . ?
O2 Co1 O11 85.53(5) . . ?
O1 Co1 O11 94.55(5) . . ?
N1 Co1 O12 95.87(5) . . ?
N11 Co1 O12 76.19(5) . . ?
O2 Co1 O12 97.15(5) . . ?
O1 Co1 O12 96.86(5) . . ?
O11 Co1 O12 151.30(5) . . ?
C6 O1 Co1 115.54(11) . . ?
N1 C1 C2 121.11(16) . . ?
N1 C1 C6 112.42(15) . . ?
C2 C1 C6 126.47(16) . . ?
C1 N1 C5 121.19(16) . . ?
C1 N1 Co1 120.48(12) . . ?
C5 N1 Co1 118.21(12) . . ?
O24 Co2 O23 96.58(7) . . ?
O24 Co2 O22 168.79(6) . . ?
O23 Co2 O22 88.50(6) . . ?
O24 Co2 O25 90.84(6) . . ?
O23 Co2 O25 92.08(6) . . ?
O22 Co2 O25 98.99(6) . . ?
O24 Co2 O14 79.84(5) . . ?
O23 Co2 O14 87.02(6) . . ?
O22 Co2 O14 90.48(5) . . ?
O25 Co2 O14 170.46(5) . . ?
O24 Co2 O21 85.96(6) . . ?
O23 Co2 O21 176.62(6) . . ?
O22 Co2 O21 89.39(6) . . ?
O25 Co2 O21 85.63(5) . . ?
O14 Co2 O21 95.65(5) . . ?
C7 O2 Co1 115.42(11) . . ?
C1 C2 C3 118.29(18) . . ?
C1 C2 H2 121.2(14) . . ?
C3 C2 H2 120.6(15) . . ?
C4 C3 C2 119.87(19) . . ?
C4 C3 H3 120.9(13) . . ?
C2 C3 H3 119.2(13) . . ?
C5 C4 C3 118.27(17) . . ?
C5 C4 H4 120.6(13) . . ?
C3 C4 H4 121.1(13) . . ?
N1 C5 C4 121.23(17) . . ?
N1 C5 C7 111.94(15) . . ?
C4 C5 C7 126.78(16) . . ?
O3 C6 O1 125.37(17) . . ?
O3 C6 C1 118.95(16) . . ?
O1 C6 C1 115.66(15) . . ?
O4 C7 O2 125.81(17) . . ?
O4 C7 C5 118.55(17) . . ?
O2 C7 C5 115.57(15) . . ?
C15 N11 C11 120.24(15) . . ?
C15 N11 Co1 119.53(12) . . ?
C11 N11 Co1 120.20(11) . . ?
N11 C11 C12 121.67(15) . . ?
N11 C11 C16 112.48(15) . . ?
C12 C11 C16 125.85(15) . . ?
C16 O11 Co1 115.53(10) . . ?
C11 C12 C13 118.38(16) . . ?
C11 C12 H12 120.9(12) . . ?
C13 C12 H12 120.7(13) . . ?
C17 O12 Co1 113.60(10) . . ?
C12 C13 C14 119.63(17) . . ?
C12 C13 H13 121.4(12) . . ?
C14 C13 H13 119.0(12) . . ?
C17 O14 Co2 133.09(12) . . ?
C15 C14 C13 118.43(15) . . ?
C15 C14 H14 120.8(13) . . ?
C13 C14 H14 120.7(13) . . ?
N11 C15 C14 121.58(15) . . ?
N11 C15 C17 113.43(15) . . ?
C14 C15 C17 124.97(15) . . ?
O13 C16 O11 125.63(15) . . ?
O13 C16 C11 118.23(16) . . ?
O11 C16 C11 116.14(14) . . ?
O14 C17 O12 126.70(16) . . ?
O14 C17 C15 116.31(16) . . ?
O12 C17 C15 116.97(14) . . ?
Co2 O21 H21A 111.7(19) . . ?
Co2 O21 H21B 122.0(16) . . ?
H21A O21 H21B 96(2) . . ?
Co2 O22 H22A 106.9(18) . . ?
Co2 O22 H22B 116.7(18) . . ?
H22A O22 H22B 104(2) . . ?
Co2 O23 H23A 126.8(18) . . ?
Co2 O23 H23B 121(2) . . ?
H23A O23 H23B 112(3) . . ?
Co2 O24 H24A 128.2(17) . . ?
Co2 O24 H24B 126(2) . . ?
H24A O24 H24B 106(3) . . ?
Co2 O25 H25A 117.8(17) . . ?
Co2 O25 H25B 120.7(18) . . ?
H25A O25 H25B 107(2) . . ?
H30A O30 H30B 108(3) . . ?
H40A O40 H40B 110(2) . . ?

loop_
_geom_bond_atom_site_label_1
_geom_bond_atom_site_label_2
_geom_bond_distance
_geom_bond_site_symmetry_2
_geom_bond_publ_flag
Co1 N1 2.0263(15) . ?
Co1 N11 2.0331(14) . ?
Co1 O2 2.1230(12) . ?
Co1 O1 2.1857(12) . ?
Co1 O11 2.1925(12) . ?
Co1 O12 2.2250(12) . ?
O1 C6 1.277(2) . ?
C1 N1 1.339(2) . ?
C1 C2 1.388(3) . ?
C1 C6 1.523(2) . ?
N1 C5 1.346(2) . ?
Co2 O24 2.0602(15) . ?
Co2 O23 2.0617(14) . ?
Co2 O22 2.0901(13) . ?
Co2 O25 2.0942(13) . ?
Co2 O14 2.0968(11) . ?
Co2 O21 2.1800(13) . ?
O2 C7 1.273(2) . ?
C2 C3 1.402(3) . ?
C2 H2 0.95(2) . ?
O3 C6 1.249(2) . ?
C3 C4 1.399(3) . ?
C3 H3 0.93(2) . ?
O4 C7 1.256(2) . ?
C4 C5 1.384(3) . ?
C4 H4 1.02(2) . ?
C5 C7 1.520(2) . ?
N11 C15 1.339(2) . ?
N11 C11 1.342(2) . ?
C11 C12 1.387(3) . ?
C11 C16 1.516(2) . ?
O11 C16 1.268(2) . ?
C12 C13 1.394(2) . ?
C12 H12 0.91(2) . ?
O12 C17 1.273(2) . ?
O13 C16 1.252(2) . ?
C13 C14 1.395(2) . ?
C13 H13 0.918(19) . ?
O14 C17 1.2536(19) . ?
C14 C15 1.389(2) . ?
C14 H14 0.94(2) . ?
C15 C17 1.518(2) . ?
O21 H21A 0.76(3) . ?
O21 H21B 0.85(3) . ?
O22 H22A 0.82(3) . ?
O22 H22B 0.81(3) . ?
O23 H23A 0.81(3) . ?
O23 H23B 0.78(3) . ?
O24 H24A 0.88(3) . ?
O24 H24B 0.73(3) . ?
O25 H25A 0.82(3) . ?
O25 H25B 0.86(3) . ?
O30 H30A 0.84(3) . ?
O30 H30B 0.73(3) . ?
O40 H40A 0.79(2) . ?
O40 H40B 0.83(2) . ?

loop_
_geom_hbond_atom_site_label_D
_geom_hbond_atom_site_label_H
_geom_hbond_atom_site_label_A
_geom_hbond_distance_DH
_geom_hbond_distance_HA
_geom_hbond_distance_DA
_geom_hbond_angle_DHA
_geom_hbond_site_symmetry_A
O22 H22A O12 0.82(3) 2.07(3) 2.8328(19) 155(2) .
O25 H25B O30 0.86(3) 1.81(3) 2.662(2) 170(3) .
O21 H21A O13 0.76(3) 1.93(3) 2.689(2) 173(3) 3_658
O21 H21B O1 0.85(3) 1.96(3) 2.8006(18) 172(2) 1_455
O22 H22B O3 0.81(3) 1.91(3) 2.7090(19) 171(3) 1_455
O23 H23A O4 0.81(3) 1.92(3) 2.727(2) 177(3) 1_554
O23 H23B O40 0.78(3) 2.09(3) 2.830(2) 158(3) 4_565
O24 H24A O13 0.88(3) 1.77(3) 2.6472(18) 176(3) 1_454
O24 H24B O40 0.73(3) 2.27(3) 2.970(2) 161(3) 2_647
O25 H25A O11 0.82(3) 1.96(3) 2.7745(18) 172(2) 1_454
O30 H30A O3 0.84(3) 1.95(3) 2.783(2) 176(3) 4_465
O30 H30B O4 0.73(3) 2.08(3) 2.787(2) 163(3) 1_554
O40 H40A O2 0.79(2) 2.34(2) 3.0394(19) 148(2) 4_565
O40 H40A O11 0.79(2) 2.58(2) 3.213(2) 139(2) 4_565
O40 H40B O21 0.83(2) 2.10(3) 2.9174(19) 168(2) 4_666
